data_2220843
loop_
_publ_author_name
'Qi, Xu-Liang'

_publ_section_title
;
 Poly[(3-nitrobenzoato)(\m~3~-1,2,4-triazolato)cobalt(II)]
;
_journal_coeditor_code IS2370
_journal_issue 2
_journal_name_full 'Acta Crystallographica Section E'
_journal_page_first m134
_journal_paper_doi 10.1107/S1600536808043596
_journal_volume 65
_journal_year 2009
_chemical_formula_iupac '[Co (C2 H2 N3) (C7 H4 N O4)]'
_chemical_formula_moiety 'C9 H6 Co N4 O4'
_chemical_formula_sum 'C9 H6 Co N4 O4'
_chemical_formula_weight 293.11
_chemical_name_systematic
;
Poly[(3-nitrobenzoato)(\m~3~-1,2,4-triazolato)cobalt(II)]
;
_space_group_IT_number 61
_symmetry_cell_setting orthorhombic
_symmetry_space_group_name_Hall '-P 2ac 2ab'
_symmetry_space_group_name_H-M 'P b c a'
_atom_sites_solution_hydrogens geom
_atom_sites_solution_primary direct
_atom_sites_solution_secondary difmap
_audit_creation_method SHELXL97
_cell_angle_alpha 90.00
_cell_angle_beta 90.00
_cell_angle_gamma 90.00
_cell_formula_units_Z 8
_cell_length_a 9.2419(18)
_cell_length_b 10.377(2)
_cell_length_c 22.597(5)
_cell_measurement_reflns_used 15896
_cell_measurement_temperature 296(2)
_cell_measurement_theta_max 27.48
_cell_measurement_theta_min 3.09
_cell_volume 2167.1(8)
_computing_cell_refinement 'SAINT (Bruker, 2001)'
_computing_data_collection 'SMART (Bruker, 2001)'
_computing_data_reduction 'SAINT (Bruker, 2001)'
_computing_molecular_graphics 'SHELXTL (Sheldrick, 2008)'
_computing_publication_material 'SHELXTL (Sheldrick, 2008)'
_computing_structure_refinement 'SHELXL97 (Sheldrick, 2008)'
_computing_structure_solution 'SHELXS97 (Sheldrick, 2008)'
_diffrn_ambient_temperature 296(2)
_diffrn_detector_area_resol_mean 8.192
_diffrn_measured_fraction_theta_full 0.998
_diffrn_measured_fraction_theta_max 0.998
_diffrn_measurement_device_type 'Bruker SMART 1K CCD area-detector'
_diffrn_measurement_method \w
_diffrn_radiation_monochromator graphite
_diffrn_radiation_source 'sealed tube'
_diffrn_radiation_type MoK\a
_diffrn_radiation_wavelength 0.71073
_diffrn_reflns_av_R_equivalents 0.0286
_diffrn_reflns_av_sigmaI/netI 0.0172
_diffrn_reflns_limit_h_max 11
_diffrn_reflns_limit_h_min -12
_diffrn_reflns_limit_k_max 12
_diffrn_reflns_limit_k_min -13
_diffrn_reflns_limit_l_max 29
_diffrn_reflns_limit_l_min -29
_diffrn_reflns_number 19233
_diffrn_reflns_theta_full 27.48
_diffrn_reflns_theta_max 27.48
_diffrn_reflns_theta_min 3.09
_diffrn_standards_number 0
_exptl_absorpt_coefficient_mu 1.597
_exptl_absorpt_correction_T_max 0.826
_exptl_absorpt_correction_T_min 0.802
_exptl_absorpt_correction_type multi-scan
_exptl_absorpt_process_details '(<i>SADABS</i>; Sheldrick, 2004)'
_exptl_crystal_colour purple
_exptl_crystal_density_diffrn 1.797
_exptl_crystal_density_method 'not measured'
_exptl_crystal_description Block
_exptl_crystal_F_000 1176
_exptl_crystal_size_max 0.14
_exptl_crystal_size_mid 0.12
_exptl_crystal_size_min 0.12
_refine_diff_density_max 0.330
_refine_diff_density_min -0.275
_refine_ls_extinction_method none
_refine_ls_goodness_of_fit_ref 1.038
_refine_ls_hydrogen_treatment constr
_refine_ls_matrix_type full
_refine_ls_number_parameters 163
_refine_ls_number_reflns 2477
_refine_ls_number_restraints 0
_refine_ls_restrained_S_all 1.038
_refine_ls_R_factor_all 0.0255
_refine_ls_R_factor_gt 0.0225
_refine_ls_shift/su_max 0.001
_refine_ls_shift/su_mean 0.000
_refine_ls_structure_factor_coef Fsqd
_refine_ls_weighting_details 'calc w=1/[\s^2^(Fo^2^)+(0.0278P)^2^+1.1998P] where P=(Fo^2^+2Fc^2^)/3'
_refine_ls_weighting_scheme calc
_refine_ls_wR_factor_gt 0.0570
_refine_ls_wR_factor_ref 0.0586
_reflns_number_gt 2245
_reflns_number_total 2477
_reflns_threshold_expression I>2\s(I)
_cod_data_source_file is2370.cif
_cod_data_source_block I
_cod_depositor_comments
;
The following automatic conversions were performed:
'_symmetry_cell_setting' value 'Orthorhombic' changed to 'orthorhombic'
according to '/home/saulius/struct/CIF-dictionaries/cif_core.dic'
dictionary named 'cif_core.dic' version 2.4.1 from
2010-06-29.

'_exptl_absorpt_correction_type' value 'Multi-scan' changed
to 'multi-scan' according to
'/home/saulius/struct/CIF-dictionaries/cif_core.dic' dictionary named
'cif_core.dic' version 2.4.1 from 2010-06-29.

Automatic conversion script
Id: cif_fix_enum 1527 2010-12-29 10:47:43Z saulius 

The following automatic conversions were performed:

'_symmetry_cell_setting' value 'Orthorhombic' changed to
'orthorhombic' according to
/home/saulius/struct/CIF-dictionaries/cif_core.dic dictionary named
'cif_core.dic' version 2.4.1 from
2010-06-29.

'_exptl_absorpt_correction_type' value 'Multi-scan'
changed to 'multi-scan' according to
/home/saulius/struct/CIF-dictionaries/cif_core.dic dictionary named
'cif_core.dic' version 2.4.1 from 2010-06-29.

Automatic conversion script
Id: cif_fix_values 1715 2011-07-08 13:25:40Z adriana 
;
_cod_database_code 2220843
_cod_database_fobs_code 2220843

loop_
_symmetry_equiv_pos_as_xyz
'x, y, z'
'-x+1/2, -y, z+1/2'
'-x, y+1/2, -z+1/2'
'x+1/2, -y+1/2, -z'
'-x, -y, -z'
'x-1/2, y, -z-1/2'
'x, -y-1/2, z-1/2'
'-x-1/2, y-1/2, z'

loop_
_atom_site_type_symbol
_atom_site_label
_atom_site_fract_x
_atom_site_fract_y
_atom_site_fract_z
_atom_site_U_iso_or_equiv
_atom_site_adp_type
_atom_site_calc_flag
_atom_site_refinement_flags
_atom_site_occupancy
_atom_site_disorder_assembly
_atom_site_disorder_group
C C1 0.0918(2) 0.62096(17) 0.17212(8) 0.0358(4) Uani d . 1 . .
C C2 -0.0058(2) 0.7078(2) 0.14920(8) 0.0470(5) Uani d . 1 . .
H H2 -0.0198 0.7141 0.1085 0.056 Uiso calc R 1 . .
C C3 -0.0823(3) 0.7853(2) 0.18746(9) 0.0522(6) Uani d . 1 . .
H H3 -0.1473 0.8457 0.1728 0.063 Uiso calc R 1 . .
C C4 -0.0620(2) 0.77306(18) 0.24798(8) 0.0406(4) Uani d . 1 . .
H H4 -0.1157 0.8240 0.2738 0.049 Uiso calc R 1 . .
C C5 0.1165(2) 0.60861(16) 0.23241(7) 0.0322(4) Uani d . 1 . .
H H5 0.1843 0.5503 0.2468 0.039 Uiso calc R 1 . .
C C6 0.03721(19) 0.68583(16) 0.27043(7) 0.0295(3) Uani d . 1 . .
C C7 0.05354(18) 0.67429(16) 0.33614(7) 0.0290(3) Uani d . 1 . .
C C8 0.32376(16) 0.75394(14) 0.51070(7) 0.0253(3) Uani d . 1 . .
H H8 0.3425 0.6826 0.5344 0.030 Uiso calc R 1 . .
C C9 0.22994(17) 0.87843(13) 0.44808(6) 0.0231(3) Uani d . 1 . .
H H9 0.1693 0.9118 0.4190 0.028 Uiso calc R 1 . .
Co Co1 0.08538(2) 0.615646(17) 0.442261(8) 0.01829(7) Uani d . 1 . .
N N1 0.21652(13) 0.75890(11) 0.47077(5) 0.0227(2) Uani d . 1 . .
N N2 0.39953(13) 0.86141(12) 0.51260(5) 0.0225(3) Uani d . 1 . .
N N3 0.33828(13) 0.94272(11) 0.47154(5) 0.0209(2) Uani d . 1 . .
N N4 0.1706(2) 0.53740(17) 0.13114(7) 0.0459(4) Uani d . 1 . .
O O1 -0.00457(13) 0.75383(12) 0.36970(5) 0.0367(3) Uani d . 1 . .
O O2 0.12664(15) 0.58069(12) 0.35684(5) 0.0351(3) Uani d . 1 . .
O O3 0.2746(2) 0.47839(18) 0.14938(7) 0.0683(5) Uani d . 1 . .
O O4 0.1257(2) 0.53020(16) 0.08006(6) 0.0627(4) Uani d . 1 . .

loop_
_atom_site_aniso_label
_atom_site_aniso_U_11
_atom_site_aniso_U_22
_atom_site_aniso_U_33
_atom_site_aniso_U_12
_atom_site_aniso_U_13
_atom_site_aniso_U_23
C1 0.0517(11) 0.0329(9) 0.0228(8) -0.0083(7) 0.0032(7) -0.0016(6)
C2 0.0745(14) 0.0453(11) 0.0211(8) -0.0027(10) -0.0091(8) 0.0050(8)
C3 0.0778(16) 0.0444(12) 0.0345(10) 0.0148(10) -0.0150(9) 0.0058(9)
C4 0.0592(11) 0.0331(9) 0.0295(9) 0.0079(8) -0.0040(8) 0.0000(7)
C5 0.0422(9) 0.0299(8) 0.0246(8) -0.0020(7) -0.0011(7) 0.0013(6)
C6 0.0418(9) 0.0261(8) 0.0208(7) -0.0037(7) -0.0026(6) 0.0022(6)
C7 0.0371(8) 0.0284(8) 0.0214(7) -0.0058(6) -0.0020(6) 0.0014(6)
C8 0.0290(7) 0.0196(7) 0.0274(7) -0.0033(6) -0.0042(6) 0.0061(6)
C9 0.0269(7) 0.0190(7) 0.0234(7) -0.0015(5) -0.0031(5) 0.0034(5)
Co1 0.02203(12) 0.01445(11) 0.01838(11) -0.00039(6) 0.00086(7) 0.00145(7)
N1 0.0263(6) 0.0181(6) 0.0238(6) -0.0032(5) -0.0026(5) 0.0025(5)
N2 0.0247(6) 0.0185(6) 0.0243(6) -0.0015(5) -0.0038(5) 0.0050(5)
N3 0.0246(6) 0.0163(6) 0.0217(6) -0.0005(4) -0.0008(4) 0.0039(5)
N4 0.0611(11) 0.0437(9) 0.0330(8) -0.0104(8) 0.0139(7) -0.0058(7)
O1 0.0453(7) 0.0413(7) 0.0234(6) 0.0066(6) -0.0001(5) -0.0033(5)
O2 0.0541(7) 0.0304(6) 0.0207(5) 0.0052(6) -0.0027(5) 0.0020(5)
O3 0.0667(11) 0.0791(12) 0.0590(10) 0.0140(10) 0.0135(8) -0.0168(9)
O4 0.1046(13) 0.0585(10) 0.0249(7) -0.0100(9) 0.0117(8) -0.0095(7)

loop_
_atom_type_symbol
_atom_type_description
_atom_type_scat_dispersion_real
_atom_type_scat_dispersion_imag
_atom_type_scat_source
C C 0.0033 0.0016 'International Tables Vol C Tables 4.2.6.8 and 6.1.1.4'
H H 0.0000 0.0000 'International Tables Vol C Tables 4.2.6.8 and 6.1.1.4'
N N 0.0061 0.0033 'International Tables Vol C Tables 4.2.6.8 and 6.1.1.4'
O O 0.0106 0.0060 'International Tables Vol C Tables 4.2.6.8 and 6.1.1.4'
Co Co 0.3494 0.9721 'International Tables Vol C Tables 4.2.6.8 and 6.1.1.4'

loop_
_geom_angle_atom_site_label_1
_geom_angle_atom_site_label_2
_geom_angle_atom_site_label_3
_geom_angle_site_symmetry_1
_geom_angle_site_symmetry_3
_geom_angle
_geom_angle_publ_flag
C2 C1 C5 . . 122.56(17) ?
C2 C1 N4 . . 118.45(17) ?
C5 C1 N4 . . 118.98(17) ?
C1 C2 C3 . . 118.87(17) ?
C1 C2 H2 . . 120.6 ?
C3 C2 H2 . . 120.6 ?
C2 C3 C4 . . 119.79(19) ?
C2 C3 H3 . . 120.1 ?
C4 C3 H3 . . 120.1 ?
C6 C4 C3 . . 120.72(18) ?
C6 C4 H4 . . 119.6 ?
C3 C4 H4 . . 119.6 ?
C6 C5 C1 . . 117.93(16) ?
C6 C5 H5 . . 121.0 ?
C1 C5 H5 . . 121.0 ?
C4 C6 C5 . . 120.10(15) ?
C4 C6 C7 . . 118.83(15) ?
C5 C6 C7 . . 121.04(15) ?
O1 C7 O2 . . 120.80(14) ?
O1 C7 C6 . . 120.56(15) ?
O2 C7 C6 . . 118.63(15) ?
N2 C8 N1 . . 112.47(13) ?
N2 C8 H8 . . 123.8 ?
N1 C8 H8 . . 123.8 ?
N3 C9 N1 . . 112.56(13) ?
N3 C9 H9 . . 123.7 ?
N1 C9 H9 . . 123.7 ?
O2 Co1 N2 . 4_466 132.33(5) ?
O2 Co1 N1 . . 109.04(5) ?
N2 Co1 N1 4_466 . 105.25(5) ?
O2 Co1 N3 . 8_655 95.03(5) ?
N2 Co1 N3 4_466 8_655 103.60(5) ?
N1 Co1 N3 . 8_655 109.64(5) ?
O2 Co1 O1 . . 60.06(5) ?
N2 Co1 O1 4_466 . 88.82(5) ?
N1 Co1 O1 . . 89.18(5) ?
N3 Co1 O1 8_655 . 153.26(5) ?
C8 N1 C9 . . 102.90(12) ?
C8 N1 Co1 . . 128.95(10) ?
C9 N1 Co1 . . 127.60(10) ?
C8 N2 N3 . . 106.17(12) ?
C8 N2 Co1 . 4_566 124.78(10) ?
N3 N2 Co1 . 4_566 128.36(9) ?
C9 N3 N2 . . 105.91(11) ?
C9 N3 Co1 . 8_665 125.40(10) ?
N2 N3 Co1 . 8_665 128.05(9) ?
O3 N4 O4 . . 123.81(19) ?
O3 N4 C1 . . 118.64(17) ?
O4 N4 C1 . . 117.55(19) ?
C7 O1 Co1 . . 82.34(10) ?
C7 O2 Co1 . . 96.61(10) ?

loop_
_geom_bond_atom_site_label_1
_geom_bond_atom_site_label_2
_geom_bond_site_symmetry_2
_geom_bond_distance
_geom_bond_publ_flag
C1 C2 . 1.376(3) ?
C1 C5 . 1.388(2) ?
C1 N4 . 1.463(2) ?
C2 C3 . 1.376(3) ?
C2 H2 . 0.9300 ?
C3 C4 . 1.386(3) ?
C3 H3 . 0.9300 ?
C4 C6 . 1.385(2) ?
C4 H4 . 0.9300 ?
C5 C6 . 1.385(2) ?
C5 H5 . 0.9300 ?
C6 C7 . 1.497(2) ?
C7 O1 . 1.243(2) ?
C7 O2 . 1.272(2) ?
C8 N2 . 1.3175(19) ?
C8 N1 . 1.3414(19) ?
C8 H8 . 0.9300 ?
C9 N3 . 1.3149(19) ?
C9 N1 . 1.3478(18) ?
C9 H9 . 0.9300 ?
Co1 O1 . 2.3314(12) y
Co1 O2 . 2.0008(12) y
Co1 N1 . 2.0232(12) y
Co1 N2 4_466 2.0118(12) y
Co1 N3 8_655 2.0385(12) y
N2 N3 . 1.3759(16) ?
N4 O3 . 1.212(2) ?
N4 O4 . 1.229(2) ?

loop_
_geom_hbond_atom_site_label_D
_geom_hbond_atom_site_label_H
_geom_hbond_atom_site_label_A
_geom_hbond_site_symmetry_A
_geom_hbond_distance_DH
_geom_hbond_distance_HA
_geom_hbond_distance_DA
_geom_hbond_angle_DHA
C3 H3 O2 3 0.93 2.54 3.250(3) 134
C8 H8 O4 2_565 0.93 2.46 3.372(2) 169

loop_
_geom_torsion_atom_site_label_1
_geom_torsion_atom_site_label_2
_geom_torsion_atom_site_label_3
_geom_torsion_atom_site_label_4
_geom_torsion_site_symmetry_1
_geom_torsion_site_symmetry_2
_geom_torsion_site_symmetry_3
_geom_torsion_site_symmetry_4
_geom_torsion
_geom_torsion_publ_flag
C5 C1 C2 C3 . . . . -0.2(3) ?
N4 C1 C2 C3 . . . . 178.90(19) ?
C1 C2 C3 C4 . . . . -1.2(3) ?
C2 C3 C4 C6 . . . . 1.7(3) ?
C2 C1 C5 C6 . . . . 1.2(3) ?
N4 C1 C5 C6 . . . . -177.94(16) ?
C3 C4 C6 C5 . . . . -0.7(3) ?
C3 C4 C6 C7 . . . . -178.94(19) ?
C1 C5 C6 C4 . . . . -0.7(3) ?
C1 C5 C6 C7 . . . . 177.51(16) ?
C4 C6 C7 O1 . . . . -10.4(2) ?
C5 C6 C7 O1 . . . . 171.35(16) ?
C4 C6 C7 O2 . . . . 168.80(16) ?
C5 C6 C7 O2 . . . . -9.4(2) ?
N2 C8 N1 C9 . . . . -0.55(17) ?
N2 C8 N1 Co1 . . . . 171.29(10) ?
N3 C9 N1 C8 . . . . 0.68(17) ?
N3 C9 N1 Co1 . . . . -171.31(10) ?
O2 Co1 N1 C8 . . . . -113.76(13) ?
N2 Co1 N1 C8 4_466 . . . 99.90(13) ?
N3 Co1 N1 C8 8_655 . . . -10.96(14) ?
O1 Co1 N1 C8 . . . . -171.55(13) ?
O2 Co1 N1 C9 . . . . 56.19(14) ?
N2 Co1 N1 C9 4_466 . . . -90.15(13) ?
N3 Co1 N1 C9 8_655 . . . 158.99(12) ?
O1 Co1 N1 C9 . . . . -1.60(13) ?
C7 Co1 N1 C9 . . . . 25.56(14) ?
N1 C8 N2 N3 . . . . 0.24(17) ?
N1 C8 N2 Co1 . . . 4_566 -170.88(10) ?
N1 C9 N3 N2 . . . . -0.56(17) ?
N1 C9 N3 Co1 . . . 8_665 170.84(10) ?
C8 N2 N3 C9 . . . . 0.19(16) ?
Co1 N2 N3 C9 4_566 . . . 170.89(10) ?
C8 N2 N3 Co1 . . . 8_665 -170.91(10) ?
Co1 N2 N3 Co1 4_566 . . 8_665 -0.21(18) ?
C2 C1 N4 O3 . . . . 166.47(19) ?
C5 C1 N4 O3 . . . . -14.4(3) ?
C2 C1 N4 O4 . . . . -14.4(3) ?
C5 C1 N4 O4 . . . . 164.78(17) ?
O2 C7 O1 Co1 . . . . -4.03(15) ?
C6 C7 O1 Co1 . . . . 175.16(15) ?
O2 Co1 O1 C7 . . . . 2.54(10) ?
N2 Co1 O1 C7 4_466 . . . -139.56(10) ?
N1 Co1 O1 C7 . . . . 115.17(10) ?
N3 Co1 O1 C7 8_655 . . . -20.77(16) ?
O1 C7 O2 Co1 . . . . 4.68(18) ?
C6 C7 O2 Co1 . . . . -174.52(13) ?
N2 Co1 O2 C7 4_466 . . . 53.70(13) ?
N1 Co1 O2 C7 . . . . -79.98(11) ?
N3 Co1 O2 C7 8_655 . . . 167.23(10) ?
O1 Co1 O2 C7 . . . . -2.47(9) ?
